data_2300622
loop_
_publ_author_name
'Lin, Chunqing'
'Yan, Haile'
'Zhang, Yudong'
'Esling, Claude'
'Zhao, Xiang'
'Zuo, Liang'

_publ_section_title
;
 Crystal structure of modulated martensite and crystallographic
 correlations between martensite variants of Ni~50~Mn~38~Sn~12~ alloy
;
_journal_coeditor_code NB5178SUP1
_journal_issue 4
_journal_name_full 'Journal of Applied Crystallography'
_journal_page_first 1276
_journal_page_last 1283
_journal_paper_doi 10.1107/S1600576716010372
_journal_volume 49
_journal_year 2016
_chemical_formula_structural 'Ni2 Mn1.52 Sn0.48'
_chemical_formula_sum 'Mn1.52 Ni2 Sn0.48'
_chemical_name_systematic ' ?'
_space_group_crystal_system orthorhombic
_space_group_IT_number 51
_space_group_name_Hall '-P 2a 2a'
_space_group_name_H-M_alt 'P m m a'
_symmetry_space_group_name_Hall '-P 2a 2a'
_symmetry_space_group_name_H-M 'P m m a'
_cell_angle_alpha 90.0
_cell_angle_beta 90.0
_cell_angle_gamma 90.0
_cell_formula_units_Z 4
_cell_length_a 8.6068
_cell_length_b 5.6226
_cell_length_c 4.3728
_cell_measurement_temperature 293
_cell_volume 211.611
_diffrn_ambient_temperature 293
_diffrn_radiation_monochromator 'Graphite monochromater'
_diffrn_radiation_type 'Rigaku SmartLab'
_diffrn_radiation_wavelength 1.5418
_diffrn_source '9 KW rotating anode'
_diffrn_source_target Cu
_pd_char_colour black
_pd_instr_location ' ?'
_pd_meas_2theta_range_inc 0.02
_pd_meas_2theta_range_max 120
_pd_meas_2theta_range_min 20
_pd_meas_number_of_points 5001
_pd_meas_scan_method step
_pd_proc_2theta_range_inc 0.02
_pd_proc_2theta_range_max 120
_pd_proc_2theta_range_min 20
_pd_proc_ls_background_function '18 Legendre polynoms'
_pd_proc_ls_pref_orient_corr 'March & Dollase'
_pd_proc_ls_profile_function Pseudo-Voigt
_pd_proc_ls_prof_R_factor 0.1156
_pd_proc_ls_prof_wR_expected 0.0437
_pd_proc_ls_prof_wR_factor 0.1572
_pd_spec_mounting ' ?'
_pd_spec_mount_mode reflection
_refine_ls_goodness_of_fit_all 3.59
_refine_ls_number_constraints 0
_refine_ls_number_parameters 35
_refine_ls_number_restraints 0
_refine_ls_R_factor_all 0.0735
_refine_ls_shift/su_max 2.7093
_refine_ls_shift/su_mean 0.3069
_refine_ls_weighting_scheme sigma
_cod_data_source_file nb5178sup1.cif
_cod_data_source_block I
_cod_depositor_comments
;
 Correcting the _atom_site_Wyckoff_symbol data item values by recording the
 incorrectly placed site symmetry multiplicity values using a
 separate _atom_site_site_symmetry_multiplicity data item.

 Antanas Vaitkus,
 2018-07-02

 Adding full bibliography for 2300622.cif.
;
_cod_original_cell_volume 211.61
_cod_database_code 2300622
_cod_database_fobs_code 2300622

loop_
_symmetry_equiv_pos_site_id
_symmetry_equiv_pos_as_xyz
1 x,y,z
2 -x+1/2,-y,z
3 -x,y,-z
4 x+1/2,-y,-z
5 -x,-y,-z
6 x+1/2,y,-z
7 x,-y,z
8 -x+1/2,y,z

loop_
_atom_site_label
_atom_site_fract_x
_atom_site_fract_y
_atom_site_fract_z
_atom_site_occupancy
_atom_site_U_iso_or_equiv
_atom_site_adp_type
_atom_site_site_symmetry_multiplicity
_atom_site_Wyckoff_symbol
_atom_site_type_symbol
Ni1 0 .2564 .5 1 0.0005 Uiso 4 h Ni
Ni2 .25 .7534 .0872 1 0.0006 Uiso 4 k Ni
Mn1 0 0 0 1 0.0002 Uiso 2 a Mn
Mn2 .25 .5 .5853 1 0.0005 Uiso 2 f Mn
Sn1 0 .5 0 .48 0.0006 Uiso 2 b Sn
Sn2 .25 0 .5742 .48 0.0001 Uiso 2 e Sn
Mn3 0 .5 0 .52 0.0006 Uiso 2 b Mn
Mn4 .25 0 .5742 .52 0.0001 Uiso 2 e Mn

loop_
_audit_conform_dict_name
_audit_conform_dict_location
cif_core.dic ftp://ftp.iucr.org/pub/cif_core.dic
cif_pd.dic ftp://ftp.iucr.org/pub/cif_pd.dic
